data_4346803
loop_
_publ_author_name
'Stevens, Charlotte J.'
'Prescimone, Alessandro'
'Tuna, Floriana'
'McInnes, Eric J. L.'
'Parsons, Simon'
'Morrison, Carole A.'
'Arnold, Polly L.'
'Love, Jason B.'

_publ_section_title
;
 Inter- versus Intramolecular Structural Manipulation of a Dichromium(II)
 Pacman Complex through Pressure Variation.
;
_journal_issue 1
_journal_name_full 'Inorganic chemistry'
_journal_page_first 214
_journal_page_last 220
_journal_paper_doi 10.1021/acs.inorgchem.5b02151
_journal_volume 55
_journal_year 2016
_chemical_compound_source C.Stevens
_chemical_formula_moiety 'C48 H46 Cr2 N8'
_chemical_formula_sum 'C48 H46 Cr2 N8'
_chemical_formula_weight 838.94
_space_group_IT_number 15
_space_group_name_Hall '-C 2yc'
_space_group_name_H-M_alt 'C 1 2/c 1'
_symmetry_cell_setting monoclinic
_symmetry_space_group_name_Hall '-C 2yc'
_symmetry_space_group_name_H-M 'C 1 2/c 1'
_atom_sites_solution_hydrogens difmap
_atom_sites_solution_primary 'from 0.86 GPa structure'
_audit_creation_date 2014-08-21
_audit_creation_method CRYSTALS_ver_14.52
_cell_angle_alpha 90
_cell_angle_beta 116.722(5)
_cell_angle_gamma 90
_cell_formula_units_Z 4
_cell_length_a 20.5598(16)
_cell_length_b 13.2590(15)
_cell_length_c 15.0110(15)
_cell_measurement_reflns_used 3799
_cell_measurement_temperature 300
_cell_measurement_theta_max 18
_cell_measurement_theta_min 3
_cell_volume 3655.0(6)
_computing_cell_refinement 'SAINT (Siemens ,1995)'
_computing_data_reduction 'SAINT (Siemens ,1995)'
_computing_molecular_graphics 'CAMERON (Watkin et al., 1996)'
_computing_publication_material 'CRYSTALS (Betteridge et al., 2003)'
_computing_structure_refinement 'CRYSTALS (Betteridge et al., 2003)'
_computing_structure_solution 'USER DEFINED STRUCTURE SOLUTION'
_diffrn_ambient_pressure 1600000
_diffrn_ambient_temperature 300
_diffrn_measured_fraction_theta_full 0.646
_diffrn_measured_fraction_theta_max 0.646
_diffrn_measurement_device 'Rigaku Saturn 724 CCD'
_diffrn_measurement_device_type Area
_diffrn_measurement_method \w
_diffrn_radiation_monochromator silicon
_diffrn_radiation_type 'Synchrotron - Diamond Light Source Beamline I19'
_diffrn_radiation_wavelength 0.48590
_diffrn_reflns_av_R_equivalents 0.065
_diffrn_reflns_limit_h_max 25
_diffrn_reflns_limit_h_min -25
_diffrn_reflns_limit_k_max 14
_diffrn_reflns_limit_k_min -14
_diffrn_reflns_limit_l_max 17
_diffrn_reflns_limit_l_min -17
_diffrn_reflns_number 7894
_diffrn_reflns_theta_full 17.722
_diffrn_reflns_theta_max 17.722
_diffrn_reflns_theta_min 2.287
_diffrn_standards_number 0
_exptl_absorpt_coefficient_mu 0.235
_exptl_absorpt_correction_T_max 0.97
_exptl_absorpt_correction_T_min 0.79
_exptl_absorpt_correction_type multi-scan
_exptl_absorpt_process_details 'SADABS (Siemens, 1996)'
_exptl_crystal_colour 'dark brown'
_exptl_crystal_density_diffrn 1.524
_exptl_crystal_density_method 'not measured'
_exptl_crystal_description block
_exptl_crystal_F_000 1752
_exptl_crystal_recrystallization_method
; 
 
;
_exptl_crystal_size_max 0.080
_exptl_crystal_size_mid 0.060
_exptl_crystal_size_min 0.050
_refine_diff_density_max 0.36
_refine_diff_density_min -0.29
_refine_ls_extinction_method None
_refine_ls_goodness_of_fit_ref 1.0708
_refine_ls_hydrogen_treatment constr
_refine_ls_matrix_type full
_refine_ls_number_parameters 262
_refine_ls_number_reflns 1823
_refine_ls_number_restraints 82
_refine_ls_R_factor_all 0.0747
_refine_ls_R_factor_gt 0.0500
_refine_ls_shift/su_max 0.0005935
_refine_ls_shift/su_mean 0.0000334
_refine_ls_structure_factor_coef F
_refine_ls_weighting_details
;
 Method, part 1, Chebychev polynomial, (Watkin, 1994, Prince, 1982) 
 [weight] = 1.0/[A~0~*T~0~(x)+A~1~*T~1~(x) ... +A~n-1~]*T~n-1~(x)] 
 where A~i~ are the Chebychev coefficients listed below and x= Fcalc/Fmax 
 Method = Robust Weighting (Prince, 1982) 
 W = [weight] * [1-(deltaF/6*sigmaF)^2^]^2^ 
 A~i~ are: 
 0.400 0.203 0.283 0.823E-01 0.177 
;
_refine_ls_weighting_scheme calc
_refine_ls_wR_factor_all 0.0603
_refine_ls_wR_factor_gt 0.0451
_refine_ls_wR_factor_ref 0.0451
_reflns_limit_h_max 22
_reflns_limit_h_min -25
_reflns_limit_k_max 14
_reflns_limit_k_min 0
_reflns_limit_l_max 17
_reflns_limit_l_min 0
_reflns_number_gt 1823
_reflns_number_total 2437
_reflns_threshold_expression I>2.0\s(I)
_oxford_diffrn_Wilson_B_factor 0.00
_oxford_diffrn_Wilson_scale 0.00
_oxford_refine_ls_r_factor_ref 0.0500
_oxford_refine_ls_scale 0.1293(3)
_oxford_reflns_number_all 2418
_oxford_reflns_threshold_expression_ref I>2.0\s(I)
_oxford_structure_analysis_title 'crpak3 in C2/c'
_cod_data_source_file 1_60GPa.cif
_cod_data_source_block 1_60GPa
_cod_original_cell_volume 3655.0(4)
_cod_original_sg_symbol_H-M 'C 1 2/c 1 '
_cod_database_code 4346803

loop_
_symmetry_equiv_pos_as_xyz
x,y,z
-x,-y,-z
x+1/2,y+1/2,z
-x+1/2,-y+1/2,-z
-x,y,-z+1/2
x,-y,z+1/2
-x+1/2,y+1/2,-z+1/2
x+1/2,-y+1/2,z+1/2

loop_
_atom_site_label
_atom_site_type_symbol
_atom_site_fract_x
_atom_site_fract_y
_atom_site_fract_z
_atom_site_U_iso_or_equiv
_atom_site_occupancy
_atom_site_adp_type
_atom_site_refinement_flags_posn
_atom_site_refinement_flags_adp
Cr1 Cr 0.58350(2) 0.66409(4) 0.77738(4) 0.0257 1.0000 Uani . .
N1 N 0.54107(13) 0.7300(2) 0.8674(2) 0.0254 1.0000 Uani . U
N2 N 0.58506(12) 0.5465(2) 0.85870(19) 0.0228 1.0000 Uani . U
N3 N 0.64791(12) 0.5837(2) 0.73974(19) 0.0228 1.0000 Uani . U
N4 N 0.60218(12) 0.7640(2) 0.68525(19) 0.0244 1.0000 Uani . U
C1 C 0.54037(14) 0.6641(2) 0.9342(2) 0.0222 1.0000 Uani . U
C2 C 0.56534(14) 0.5653(2) 0.9329(2) 0.0232 1.0000 Uani . U
C3 C 0.58268(16) 0.4814(3) 0.9959(2) 0.0288 1.0000 Uani . U
C4 C 0.61403(16) 0.4107(3) 0.9575(2) 0.0278 1.0000 Uani . U
C5 C 0.61634(14) 0.4554(2) 0.8731(2) 0.0225 1.0000 Uani . U
C6 C 0.64238(14) 0.4117(2) 0.8018(2) 0.0236 1.0000 Uani . U
C7 C 0.69475(17) 0.3244(3) 0.8506(3) 0.0379 1.0000 Uani . U
C8 C 0.57479(16) 0.3723(3) 0.7103(3) 0.0311 1.0000 Uani . U
C9 C 0.67692(14) 0.4921(2) 0.7628(2) 0.0223 1.0000 Uani . U
C10 C 0.73322(15) 0.4839(3) 0.7348(2) 0.0280 1.0000 Uani . U
C11 C 0.73884(15) 0.5757(3) 0.6941(3) 0.0285 1.0000 Uani . U
C12 C 0.68466(14) 0.6394(2) 0.6982(2) 0.0234 1.0000 Uani . U
C13 C 0.65392(13) 0.7347(2) 0.6631(2) 0.0246 1.0000 Uani . U
C14 C 0.55603(14) 0.8484(2) 0.6505(2) 0.0220 1.0000 Uani . U
C15 C 0.57761(16) 0.9460(3) 0.6430(2) 0.0277 1.0000 Uani . U
C16 C 0.53058(17) 1.0272(3) 0.6252(2) 0.0294 1.0000 Uani . U
C17 C 0.5586(2) 1.1308(3) 0.6229(3) 0.0459 1.0000 Uani . U
C18 C 0.5925(2) 1.0947(4) 0.9019(3) 0.0538 1.0000 Uani . U
C19 C 0.53954(17) 1.0094(3) 0.8866(2) 0.0326 1.0000 Uani . U
C20 C 0.56248(16) 0.9110(3) 0.8839(2) 0.0282 1.0000 Uani . U
C21 C 0.51640(14) 0.8303(2) 0.8688(2) 0.0229 1.0000 Uani . U
C22 C 0.7773(2) 0.7685(4) 0.9328(3) 0.0488 1.0000 Uani . U
C23 C 0.76389(19) 0.6708(4) 0.9520(3) 0.0483 1.0000 Uani . U
C24 C 0.7368(2) 0.6524(4) 1.0193(3) 0.0493 1.0000 Uani . U
H11 H 0.5235 0.6834 0.9811 0.0269 1.0000 Uiso R .
H31 H 0.5747 0.4738 1.0531 0.0347 1.0000 Uiso R .
H41 H 0.6307 0.3450 0.9831 0.0333 1.0000 Uiso R .
H71 H 0.7106 0.2976 0.8050 0.0456 1.0000 Uiso R .
H72 H 0.7355 0.3475 0.9087 0.0456 1.0000 Uiso R .
H73 H 0.6704 0.2730 0.8684 0.0456 1.0000 Uiso R .
H81 H 0.5892 0.3441 0.6638 0.0369 1.0000 Uiso R .
H82 H 0.5418 0.4262 0.6800 0.0369 1.0000 Uiso R .
H83 H 0.5516 0.3218 0.7311 0.0369 1.0000 Uiso R .
H101 H 0.7625 0.4259 0.7422 0.0336 1.0000 Uiso R .
H111 H 0.7722 0.5923 0.6687 0.0346 1.0000 Uiso R .
H131 H 0.6702 0.7761 0.6257 0.0296 1.0000 Uiso R .
H151 H 0.6254 0.9574 0.6505 0.0332 1.0000 Uiso R .
H171 H 0.5213 1.1786 0.6101 0.0552 1.0000 Uiso R .
H172 H 0.5989 1.1448 0.6856 0.0552 1.0000 Uiso R .
H173 H 0.5740 1.1342 0.5720 0.0552 1.0000 Uiso R .
H181 H 0.6372 1.0682 0.9083 0.0640 1.0000 Uiso R .
H182 H 0.6008 1.1309 0.9609 0.0640 1.0000 Uiso R .
H183 H 0.5727 1.1394 0.8464 0.0640 1.0000 Uiso R .
H201 H 0.6106 0.8991 0.8926 0.0338 1.0000 Uiso R .
H221 H 0.7963 0.7811 0.8867 0.0591 1.0000 Uiso R .
H231 H 0.7734 0.6165 0.9186 0.0581 1.0000 Uiso R .
H241 H 0.7278 0.5850 1.0327 0.0588 1.0000 Uiso R .

loop_
_atom_site_aniso_label
_atom_site_aniso_U_11
_atom_site_aniso_U_22
_atom_site_aniso_U_33
_atom_site_aniso_U_23
_atom_site_aniso_U_13
_atom_site_aniso_U_12
Cr1 0.0324(3) 0.0190(4) 0.0351(3) 0.0072(2) 0.0236(2) 0.0080(2)
N1 0.0272(11) 0.0271(16) 0.0267(14) 0.0024(10) 0.0165(10) 0.0061(10)
N2 0.0247(10) 0.0192(16) 0.0282(13) 0.0033(10) 0.0153(9) 0.0055(9)
N3 0.0236(10) 0.0208(15) 0.0266(14) 0.0033(10) 0.0136(9) 0.0019(9)
N4 0.0253(10) 0.0205(16) 0.0300(14) 0.0026(10) 0.0147(10) -0.0006(9)
C1 0.0239(12) 0.0224(18) 0.0228(15) -0.0029(11) 0.0126(11) 0.0013(11)
C2 0.0248(12) 0.0217(17) 0.0262(15) 0.0002(11) 0.0142(11) 0.0017(10)
C3 0.0377(15) 0.026(2) 0.0260(16) 0.0052(12) 0.0176(13) 0.0063(12)
C4 0.0364(14) 0.019(2) 0.0277(15) 0.0048(12) 0.0144(13) 0.0058(12)
C5 0.0224(12) 0.0162(17) 0.0271(14) 0.0026(11) 0.0097(10) 0.0021(10)
C6 0.0248(12) 0.0130(19) 0.0335(16) 0.0008(11) 0.0136(10) 0.0043(10)
C7 0.0380(16) 0.022(2) 0.057(2) 0.0093(15) 0.0243(15) 0.0122(13)
C8 0.0333(14) 0.024(2) 0.0402(18) -0.0076(13) 0.0199(12) -0.0072(11)
C9 0.0217(12) 0.0187(17) 0.0263(15) -0.0023(11) 0.0107(10) 0.0013(10)
C10 0.0247(12) 0.030(2) 0.0322(17) -0.0018(13) 0.0151(11) 0.0038(12)
C11 0.0239(12) 0.033(2) 0.0341(18) -0.0025(12) 0.0176(12) -0.0009(11)
C12 0.0211(11) 0.0233(18) 0.0264(16) -0.0031(11) 0.0113(11) -0.0047(10)
C13 0.0214(12) 0.0252(18) 0.0280(17) -0.0022(11) 0.0118(11) -0.0057(10)
C14 0.0254(11) 0.0187(16) 0.0210(14) 0.0024(10) 0.0096(11) -0.0016(9)
C15 0.0306(13) 0.0223(16) 0.0277(16) 0.0011(12) 0.0108(12) -0.0060(10)
C16 0.0417(13) 0.0202(18) 0.0219(15) -0.0006(12) 0.0102(12) -0.0034(11)
C17 0.075(2) 0.021(2) 0.042(2) 0.0003(15) 0.026(2) -0.0084(16)
C18 0.067(2) 0.043(3) 0.062(3) -0.009(2) 0.038(2) -0.0247(19)
C19 0.0410(14) 0.0264(19) 0.0290(17) -0.0026(13) 0.0144(14) -0.0074(12)
C20 0.0295(13) 0.0316(17) 0.0248(16) -0.0001(12) 0.0134(12) -0.0032(11)
C21 0.0262(11) 0.0246(16) 0.0198(14) -0.0005(11) 0.0121(11) 0.0033(10)
C22 0.0394(17) 0.068(3) 0.036(2) 0.0031(17) 0.0138(15) -0.0063(18)
C23 0.0398(17) 0.055(3) 0.038(2) -0.0096(18) 0.0074(14) -0.0037(17)
C24 0.0424(18) 0.047(3) 0.047(2) 0.0035(17) 0.0096(14) -0.0099(17)

loop_
_atom_type_symbol
_atom_type_scat_dispersion_real
_atom_type_scat_dispersion_imag
_atom_type_scat_Cromer_Mann_a1
_atom_type_scat_Cromer_Mann_b1
_atom_type_scat_Cromer_Mann_a2
_atom_type_scat_Cromer_Mann_b2
_atom_type_scat_Cromer_Mann_a3
_atom_type_scat_Cromer_Mann_b3
_atom_type_scat_Cromer_Mann_a4
_atom_type_scat_Cromer_Mann_b4
_atom_type_scat_Cromer_Mann_c
_atom_type_scat_source
C 0.0006 0.0007 2.3100 20.8439 1.0200 10.2075 1.5886 0.5687 0.8650 51.6512 0.2156 'International Tables Vol C 4.2.6.8 and 6.1.1.4'
H 0.0000 0.0000 0.4930 10.5109 0.3229 26.1257 0.1402 3.1424 0.0408 57.7998 0.0030 'International Tables Vol C 4.2.6.8 and 6.1.1.4'
N 0.0016 0.0014 12.2126 0.0057 3.1322 9.8933 2.0125 28.9975 1.1663 0.5826 -11.5290 'International Tables Vol C 4.2.6.8 and 6.1.1.4'
Cr 0.2102 0.3048 10.6406 6.1038 7.3537 0.3920 3.3240 20.2626 1.4922 98.7399 1.1832 'International Tables Vol C 4.2.6.8 and 6.1.1.4'

loop_
_geom_angle_atom_site_label_1
_geom_angle_site_symmetry_1
_geom_angle_atom_site_label_2
_geom_angle_atom_site_label_3
_geom_angle_site_symmetry_3
_geom_angle
_geom_angle_publ_flag
N1 5_656 Cr1 N1 . 82.09(11) yes
N1 5_656 Cr1 N2 . 120.57(9) yes
N1 . Cr1 N2 . 80.02(11) yes
N1 5_656 Cr1 N3 . 117.98(10) yes
N1 . Cr1 N3 . 159.53(10) yes
N2 . Cr1 N3 . 85.63(11) yes
N1 5_656 Cr1 N4 . 69.09(8) yes
N1 . Cr1 N4 . 114.74(11) yes
N2 . Cr1 N4 . 164.30(10) yes
N3 . Cr1 N4 . 78.72(11) yes
Cr1 . N1 Cr1 5_656 82.14(9) yes
Cr1 . N1 C1 . 111.0(2) yes
Cr1 5_656 N1 C1 . 93.83(18) yes
Cr1 . N1 C21 . 130.6(2) yes
Cr1 5_656 N1 C21 . 95.78(16) yes
C1 . N1 C21 . 118.3(3) yes
Cr1 . N2 C2 . 115.6(2) yes
Cr1 . N2 C5 . 133.3(2) yes
C2 . N2 C5 . 109.2(2) yes
Cr1 . N3 C9 . 134.5(2) yes
Cr1 . N3 C12 . 114.4(2) yes
C9 . N3 C12 . 109.4(2) yes
Cr1 . N4 C13 . 113.3(2) yes
Cr1 . N4 C14 . 117.36(19) yes
C13 . N4 C14 . 129.2(3) yes
N1 . C1 C2 . 118.1(3) yes
N1 . C1 H11 . 120.8 no
C2 . C1 H11 . 121.1 no
C1 . C2 N2 . 115.1(3) yes
C1 . C2 C3 . 135.5(3) yes
N2 . C2 C3 . 109.1(3) yes
C2 . C3 C4 . 106.1(3) yes
C2 . C3 H31 . 127.0 no
C4 . C3 H31 . 126.9 no
C3 . C4 C5 . 107.1(3) yes
C3 . C4 H41 . 126.5 no
C5 . C4 H41 . 126.3 no
C4 . C5 N2 . 108.4(3) yes
C4 . C5 C6 . 129.6(3) yes
N2 . C5 C6 . 121.9(3) yes
C5 . C6 C7 . 110.4(3) yes
C5 . C6 C8 . 107.2(2) yes
C7 . C6 C8 . 109.3(3) yes
C5 . C6 C9 . 112.0(3) yes
C7 . C6 C9 . 111.3(2) yes
C8 . C6 C9 . 106.4(3) yes
C6 . C7 H71 . 109.5 no
C6 . C7 H72 . 109.8 no
H71 . C7 H72 . 109.6 no
C6 . C7 H73 . 109.3 no
H71 . C7 H73 . 109.3 no
H72 . C7 H73 . 109.4 no
C6 . C8 H81 . 109.6 no
C6 . C8 H82 . 109.7 no
H81 . C8 H82 . 109.6 no
C6 . C8 H83 . 109.3 no
H81 . C8 H83 . 109.3 no
H82 . C8 H83 . 109.4 no
C6 . C9 N3 . 120.3(3) yes
C6 . C9 C10 . 130.2(3) yes
N3 . C9 C10 . 109.1(3) yes
C9 . C10 C11 . 107.9(3) yes
C9 . C10 H101 . 126.3 no
C11 . C10 H101 . 125.9 no
C10 . C11 C12 . 106.3(3) yes
C10 . C11 H111 . 126.8 no
C12 . C11 H111 . 127.0 no
C11 . C12 N3 . 107.4(3) yes
C11 . C12 C13 . 138.4(3) yes
N3 . C12 C13 . 113.8(3) yes
C12 . C13 N4 . 116.9(3) yes
C12 . C13 H131 . 121.6 no
N4 . C13 H131 . 121.5 no
N4 . C14 C21 5_656 114.6(3) yes
N4 . C14 C15 . 125.8(3) yes
C21 5_656 C14 C15 . 119.4(3) yes
C14 . C15 C16 . 121.1(3) yes
C14 . C15 H151 . 119.4 no
C16 . C15 H151 . 119.5 no
C19 5_656 C16 C15 . 119.0(3) yes
C19 5_656 C16 C17 . 122.7(3) yes
C15 . C16 C17 . 118.3(3) yes
C16 . C17 H171 . 109.5 no
C16 . C17 H172 . 109.2 no
H171 . C17 H172 . 109.8 no
C16 . C17 H173 . 109.3 no
H171 . C17 H173 . 109.8 no
H172 . C17 H173 . 109.2 no
C19 . C18 H181 . 109.8 no
C19 . C18 H182 . 109.4 no
H181 . C18 H182 . 109.4 no
C19 . C18 H183 . 109.6 no
H181 . C18 H183 . 109.6 no
H182 . C18 H183 . 109.0 no
C18 . C19 C16 5_656 121.8(4) yes
C18 . C19 C20 . 118.3(3) yes
C16 5_656 C19 C20 . 120.0(3) yes
C19 . C20 C21 . 121.0(3) yes
C19 . C20 H201 . 119.7 no
C21 . C20 H201 . 119.3 no
N1 . C21 C14 5_656 120.5(3) yes
N1 . C21 C20 . 120.2(3) yes
C14 5_656 C21 C20 . 119.2(3) yes
C24 4_667 C22 C23 . 119.8(5) yes
C24 4_667 C22 H221 . 120.0 no
C23 . C22 H221 . 120.3 no
C22 . C23 C24 . 120.3(4) yes
C22 . C23 H231 . 119.6 no
C24 . C23 H231 . 120.1 no
C23 . C24 C22 4_667 119.9(5) yes
C23 . C24 H241 . 120.2 no
C22 4_667 C24 H241 . 119.9 no

loop_
_geom_bond_atom_site_label_1
_geom_bond_atom_site_label_2
_geom_bond_site_symmetry_2
_geom_bond_distance
_geom_bond_publ_flag
Cr1 N1 5_656 2.653(3) yes
Cr1 N1 . 2.100(3) yes
Cr1 N2 . 1.971(3) yes
Cr1 N3 . 1.970(3) yes
Cr1 N4 . 2.072(3) yes
N1 C1 . 1.335(4) yes
N1 C21 . 1.426(4) yes
N2 C2 . 1.368(4) yes
N2 C5 . 1.340(4) yes
N3 C9 . 1.328(4) yes
N3 C12 . 1.389(4) yes
N4 C13 . 1.308(4) yes
N4 C14 . 1.407(4) yes
C1 C2 . 1.410(4) yes
C1 H11 . 0.951 no
C2 C3 . 1.400(5) yes
C3 C4 . 1.401(5) yes
C3 H31 . 0.948 no
C4 C5 . 1.418(5) yes
C4 H41 . 0.951 no
C5 C6 . 1.512(4) yes
C6 C7 . 1.526(4) yes
C6 C8 . 1.540(4) yes
C6 C9 . 1.535(4) yes
C7 H71 . 0.950 no
C7 H72 . 0.948 no
C7 H73 . 0.952 no
C8 H81 . 0.950 no
C8 H82 . 0.949 no
C8 H83 . 0.953 no
C9 C10 . 1.403(4) yes
C10 C11 . 1.389(5) yes
C10 H101 . 0.952 no
C11 C12 . 1.421(4) yes
C11 H111 . 0.950 no
C12 C13 . 1.406(5) yes
C13 H131 . 0.947 no
C14 C21 5_656 1.404(4) yes
C14 C15 . 1.389(4) yes
C15 C16 . 1.391(5) yes
C15 H151 . 0.950 no
C16 C19 5_656 1.392(5) yes
C16 C17 . 1.496(5) yes
C17 H171 . 0.945 no
C17 H172 . 0.952 no
C17 H173 . 0.952 no
C18 C19 . 1.514(5) yes
C18 H181 . 0.947 no
C18 H182 . 0.954 no
C18 H183 . 0.951 no
C19 C20 . 1.395(5) yes
C20 C21 . 1.379(4) yes
C20 H201 . 0.951 no
C22 C24 4_667 1.375(7) yes
C22 C23 . 1.382(6) yes
C22 H221 . 0.949 no
C23 C24 . 1.377(6) yes
C23 H231 . 0.947 no
C24 H241 . 0.952 no
